data_2102385
loop_
_publ_author_name
'Marsh, Richard E.'

_publ_section_title
;
 Space group <i>Cc</i>: an update
;
_journal_issue 2
_journal_name_full 'Acta Crystallographica Section B'
_journal_page_first 252
_journal_page_last 253
_journal_paper_doi 10.1107/S0108768104003878
_journal_volume 60
_journal_year 2004
_chemical_formula_moiety 'C6 H14 N2 O, Ge3 In S8'
_chemical_formula_sum 'C6 H14 Ge3 In N2 O S8'
_space_group_crystal_system orthorhombic
_space_group_IT_number 43
_symmetry_space_group_name_H-M 'F d d 2'
_audit_creation_method CRYM
_cell_angle_alpha 90
_cell_angle_beta 90
_cell_angle_gamma 90
_cell_formula_units_Z 8
_cell_length_a 16.3540
_cell_length_b 16.0350
_cell_length_c 19.7930
_cell_volume 5190.445
_cod_data_source_file bk0142.cif
_cod_data_source_block MUMXIB
_cod_depositor_comments
;
 Adding the _cell_formula_units_Z data item.

 Antanas Vaitkus,
 2017-08-05

  Added moiety chemical formula from Marsh (2004) paper.
  The summary chemical formula is calculated from moiety formula using
  AdHocParser
  (svn://www.crystallography.net/cod-tools/trunk/Formulae/AdHocParser.yp,
  revision 1441.)

  Andrius Merkys
  2013-11-11
;
_cod_original_sg_symbol_H-M Fdd2
_cod_database_code 2102385

loop_
_atom_site_label
_atom_site_type_symbol
_atom_site_fract_x
_atom_site_fract_y
_atom_site_fract_z
In1 In 0.13919 0.23289 0.19213
In2? In 0.26553 0.13657 0.32720
S1 S 0.12008 0.35370 0.26147
S2 S 0.14918 0.11610 0.26057
S4 S 0.23590 0.48440 0.38585
S7 S 0.25000 0.25000 0.39700
S8 S 0.25000 0.25000 0.12000
